data_2007562
loop_
_publ_author_name
'Jian, Fang-Fang'
'Wang, Zuo-Xiang'
'Fun, Hoong-Kun'
'Bai, Zhi-Ping'
'You, Xiao-Zeng'
'Razak, Ibrahim Abdul'
'Chinnakali, Kandasamy'

_publ_section_title
;
 A New Polymorph of
 Bis(di-<i>n</i>-propyldithiocarbamato-<i>S</i>,<i>S</i>')nickel(II)
;
_journal_issue 8
_journal_name_full 'Acta Crystallographica Section C'
_journal_page_first IUC9800044
_journal_paper_doi 10.1107/S0108270198099442
_journal_volume 54
_journal_year 1998
_chemical_formula_iupac '[Ni (C7 H14 N1 S2)2]'
_chemical_formula_sum 'C14 H28 N2 Ni S4'
_chemical_formula_weight 411.33
_chemical_name_systematic
;
Bis(di(n-propyl)dithiocarbamate) Nickel(II)
;
_space_group_IT_number 2
_symmetry_cell_setting triclinic
_symmetry_space_group_name_Hall '-P 1'
_symmetry_space_group_name_H-M 'P -1'
_audit_creation_method SHELXL
_cell_angle_alpha 102.0950(10)
_cell_angle_beta 107.8630(10)
_cell_angle_gamma 98.0200(10)
_cell_formula_units_Z 2
_cell_length_a 8.3429(4)
_cell_length_b 11.0878(4)
_cell_length_c 12.1128(5)
_cell_measurement_reflns_used 3858
_cell_measurement_temperature 293(2)
_cell_measurement_theta_max 33.24
_cell_measurement_theta_min 1.50
_cell_volume 1017.49(7)
_computing_cell_refinement 'SAINT (Siemens, 1996a)'
_computing_data_collection 'SMART (Siemens, 1996c)'
_computing_data_reduction SAINT
_computing_molecular_graphics SHELXTL
_computing_publication_material 'SHELXTL and PARST (Nardelli, 1995)'
_computing_structure_refinement SHELXTL
_computing_structure_solution 'SHELXTL (Siemens, 1996b)'
_diffrn_ambient_temperature 293(2)
_diffrn_measurement_device
;
Siemens SMART CCD area detector diffractometer
;
_diffrn_measurement_method \w
_diffrn_radiation_monochromator graphite
_diffrn_radiation_source 'fine-focus sealed tube'
_diffrn_radiation_type MoK\a
_diffrn_radiation_wavelength 0.71073
_diffrn_reflns_av_R_equivalents 0.020
_diffrn_reflns_av_sigmaI/netI 0.0405
_diffrn_reflns_limit_h_max 9
_diffrn_reflns_limit_h_min -10
_diffrn_reflns_limit_k_max 14
_diffrn_reflns_limit_k_min -14
_diffrn_reflns_limit_l_max 15
_diffrn_reflns_limit_l_min 0
_diffrn_reflns_number 6657
_diffrn_reflns_theta_max 27.50
_diffrn_reflns_theta_min 2.90
_exptl_absorpt_coefficient_mu 1.359
_exptl_absorpt_correction_T_max 0.875
_exptl_absorpt_correction_T_min 0.506
_exptl_absorpt_correction_type 'empirical (SADABS; Sheldrick, 1996)'
_exptl_crystal_colour green
_exptl_crystal_density_diffrn 1.343
_exptl_crystal_density_method 'not measured'
_exptl_crystal_description 'thin plate'
_exptl_crystal_F_000 436
_exptl_crystal_size_max 0.38
_exptl_crystal_size_mid 0.32
_exptl_crystal_size_min 0.08
_refine_diff_density_max 0.336
_refine_diff_density_min -0.312
_refine_ls_extinction_method none
_refine_ls_goodness_of_fit_ref 1.055
_refine_ls_hydrogen_treatment 'H atoms constrained'
_refine_ls_matrix_type full
_refine_ls_number_parameters 211
_refine_ls_number_reflns 4522
_refine_ls_number_restraints 8
_refine_ls_restrained_S_all 1.056
_refine_ls_R_factor_all 0.065
_refine_ls_R_factor_gt 0.042
_refine_ls_shift/su_max 0.000
_refine_ls_shift/su_mean 0.000
_refine_ls_structure_factor_coef Fsqd
_refine_ls_weighting_details 'w = 1/[\s^2^(Fo^2^)+(0.0470P)^2^+0.3828P] where P = (Fo^2^+2Fc^2^)/3'
_refine_ls_weighting_scheme calc
_refine_ls_wR_factor_ref 0.115
_reflns_number_observed 3302
_reflns_number_total 4522
_reflns_observed_criterion I>2sigma(I)
_cod_data_source_file qb0053.cif
_cod_data_source_block qb0053
_cod_depositor_comments
;
The following automatic conversions were performed:

'_refine_ls_weighting_scheme' value 'calc w =
1/[\s^2^(Fo^2^)+(0.0470P)^2^+0.3828P] where P = (Fo^2^+2Fc^2^)/3' was
changed to 'calc'. New tag '_refine_ls_weighting_details' was
created. The value of the new tag was set to 'w =
1/[\s^2^(Fo^2^)+(0.0470P)^2^+0.3828P] where P = (Fo^2^+2Fc^2^)/3'.

Automatic conversion script
Id: cif_fix_values 3143 2015-03-26 13:38:13Z robertas 
;
_cod_database_code 2007562
_cod_database_fobs_code 2007562

loop_
_symmetry_equiv_pos_as_xyz
'x, y, z'
'-x, -y, -z'

loop_
_atom_site_label
_atom_site_fract_x
_atom_site_fract_y
_atom_site_fract_z
_atom_site_U_iso_or_equiv
_atom_site_adp_type
_atom_site_calc_flag
_atom_site_refinement_flags
_atom_site_occupancy
_atom_site_disorder_assembly
_atom_site_disorder_group
_atom_site_type_symbol
Ni1A .0000 .5000 .5000 .05655(17) Uani d S 1 . . Ni
Ni1B .0000 .0000 1.0000 .05716(17) Uani d S 1 . . Ni
N1A -.4032(3) .2461(2) .2491(2) .0569(6) Uani d . 1 . . N
N1B -.0153(4) .2324(2) .7876(2) .0641(7) Uani d . 1 . . N
S1A -.07213(11) .37245(8) .31823(7) .0659(2) Uani d . 1 . . S
S2A -.27204(11) .41866(8) .46547(7) .0671(2) Uani d . 1 . . S
S2B -.03355(12) .19263(8) .99591(8) .0665(2) Uani d . 1 . . S
S1B .04518(12) .01110(8) .83181(8) .0679(2) Uani d . 1 . . S
C1A -.2706(4) .3319(3) .3302(3) .0535(7) Uani d . 1 . . C
C2A -.3940(5) .1801(3) .1328(3) .0726(9) Uani d . 1 . . C
H2AA -.4384 .0902 .1170 .087 Uiso calc R 1 . . H
H2AB -.2741 .1923 .1384 .087 Uiso calc R 1 . . H
C3A -.4943(6) .2252(5) .0281(3) .1019(15) Uani d . 1 . . C
H3AA -.4910 .1728 -.0458 .122 Uiso calc R 1 . . H
H3AB -.6140 .2137 .0231 .122 Uiso calc R 1 . . H
C4A -.4299(9) .3572(5) .0363(4) .123(2) Uani d . 1 . . C
H4AA -.4994 .3791 -.0328 .185 Uiso calc R 1 . . H
H4AB -.3124 .3693 .0391 .185 Uiso calc R 1 . . H
H4AC -.4356 .4102 .1080 .185 Uiso calc R 1 . . H
C5A -.5628(4) .2105(3) .2734(3) .0692(9) Uani d D 1 . . C
H5AA -.6612 .2113 .2056 .083 Uiso calc PR .50 A 1 H
H5AB -.5617 .2719 .3438 .083 Uiso calc PR .50 A 1 H
H5AC -.6537 .1678 .1984 .083 Uiso d PR .50 A 2 H
H5AD -.5940 .2860 .3075 .083 Uiso d PR .50 A 2 H
C6A -.5816(12) .0769(10) .2953(10) .087(3) Uani d PDU .50 B 1 C
H6AA -.6809 .0609 .3200 .105 Uiso calc PR .50 B 1 H
H6AB -.6044 .0146 .2198 .105 Uiso calc PR .50 B 1 H
C7A -.4254(14) .0588(12) .3891(12) .122(4) Uani d PDU .50 B 1 C
H7AA -.4470 -.0255 .3978 .183 Uiso calc PR .50 B 1 H
H7AB -.4032 .1186 .4648 .183 Uiso calc PR .50 B 1 H
H7AC -.3270 .0717 .3644 .183 Uiso calc PR .50 B 1 H
C6AA -.5513(13) .1259(8) .3569(8) .080(3) Uani d PDU .50 B 2 C
H6AC -.6604 .1085 .3697 .095 Uiso calc PR .50 B 2 H
H6AD -.4628 .1693 .4342 .095 Uiso calc PR .50 B 2 H
C7AA -.5089(19) .0027(9) .3066(11) .104(3) Uani d PDU .50 B 2 C
H7AD -.5022 -.0485 .3620 .155 Uiso calc PR .50 B 2 H
H7AE -.4000 .0196 .2950 .155 Uiso calc PR .50 B 2 H
H7AF -.5974 -.0412 .2309 .155 Uiso calc PR .50 B 2 H
C1B -.0018(4) .1582(3) .8601(3) .0593(7) Uani d . 1 . . C
C2B .0111(6) .1954(4) .6712(3) .0790(10) Uani d . 1 . . C
H2BA -.0720 .2231 .6116 .095 Uiso calc R 1 . . H
H2BB -.0100 .1040 .6448 .095 Uiso calc R 1 . . H
C3B .1913(6) .2512(4) .6783(4) .0948(12) Uani d . 1 . . C
H3BA .2749 .2228 .7369 .114 Uiso calc R 1 . . H
H3BB .2133 .3427 .7050 .114 Uiso calc R 1 . . H
C4B .2125(8) .2119(5) .5566(5) .1206(18) Uani d . 1 . . C
H4BA .3276 .2483 .5632 .181 Uiso calc R 1 . . H
H4BB .1310 .2412 .4989 .181 Uiso calc R 1 . . H
H4BC .1925 .1215 .5308 .181 Uiso calc R 1 . . H
C5B -.0637(5) .3548(3) .8168(3) .0703(9) Uani d . 1 . . C
H5BA -.0030 .4149 .7876 .084 Uiso calc R 1 . . H
H5BB -.0278 .3867 .9036 .084 Uiso calc R 1 . . H
C6B -.2548(5) .3451(4) .7624(3) .0746(9) Uani d . 1 . . C
H6BA -.2928 .3070 .6764 .089 Uiso calc R 1 . . H
H6BB -.3154 .2906 .7967 .089 Uiso calc R 1 . . H
C7B -.2996(6) .4726(4) .7849(4) .0946(13) Uani d . 1 . . C
H7BA -.4221 .4631 .7492 .142 Uiso calc R 1 . . H
H7BB -.2414 .5262 .7498 .142 Uiso calc R 1 . . H
H7BC -.2640 .5098 .8700 .142 Uiso calc R 1 . . H

loop_
_atom_site_aniso_label
_atom_site_aniso_U_11
_atom_site_aniso_U_22
_atom_site_aniso_U_33
_atom_site_aniso_U_12
_atom_site_aniso_U_13
_atom_site_aniso_U_23
Ni1A .0561(3) .0556(3) .0501(3) -.0027(2) .0111(2) .0186(2)
Ni1B .0533(3) .0559(3) .0655(3) .0121(2) .0161(2) .0295(3)
N1A .0536(14) .0552(14) .0552(14) .0025(11) .0125(11) .0166(11)
N1B .0755(18) .0593(15) .0679(15) .0187(13) .0277(14) .0318(13)
S1A .0611(5) .0716(5) .0586(4) -.0030(4) .0198(4) .0171(4)
S2A .0625(5) .0714(5) .0574(4) -.0029(4) .0197(4) .0096(4)
S2B .0783(6) .0609(5) .0704(5) .0209(4) .0289(4) .0303(4)
S1B .0778(6) .0608(5) .0754(5) .0228(4) .0298(4) .0300(4)
C1A .0563(16) .0501(15) .0511(15) .0061(13) .0114(12) .0219(12)
C2A .081(2) .0603(19) .064(2) .0010(17) .0199(17) .0092(16)
C3A .086(3) .149(4) .057(2) .010(3) .014(2) .027(2)
C4A .180(6) .128(4) .088(3) .077(4) .050(3) .051(3)
C5A .0525(18) .074(2) .069(2) .0037(16) .0095(15) .0173(17)
C6A .067(5) .093(8) .098(8) -.007(5) .032(5) .029(6)
C7A .109(8) .107(8) .153(11) .013(7) .025(7) .081(8)
C6AA .076(6) .082(6) .067(5) -.017(5) .026(5) .013(4)
C7AA .122(9) .085(7) .119(9) .020(7) .052(7) .045(6)
C1B .0549(17) .0579(17) .0660(18) .0113(14) .0169(14) .0256(14)
C2B .097(3) .076(2) .074(2) .028(2) .029(2) .0352(19)
C3B .109(3) .095(3) .101(3) .034(3) .052(3) .036(2)
C4B .156(5) .140(4) .119(4) .073(4) .083(4) .067(3)
C5B .083(2) .0573(18) .081(2) .0178(17) .0322(19) .0333(17)
C6B .081(2) .079(2) .074(2) .0239(19) .0301(19) .0328(19)
C7B .098(3) .089(3) .121(3) .039(2) .051(3) .046(3)

loop_
_atom_type_symbol
_atom_type_description
_atom_type_scat_dispersion_real
_atom_type_scat_dispersion_imag
_atom_type_scat_source
C C 0.0033 0.0016 'International Tables Vol C Tables 4.2.6.8 and 6.1.1.4'
H H 0.0000 0.0000 'International Tables Vol C Tables 4.2.6.8 and 6.1.1.4'
N N 0.0061 0.0033 'International Tables Vol C Tables 4.2.6.8 and 6.1.1.4'
S S 0.1246 0.1234 'International Tables Vol C Tables 4.2.6.8 and 6.1.1.4'
Ni Ni 0.3393 1.1124 'International Tables Vol C Tables 4.2.6.8 and 6.1.1.4'

loop_
_geom_angle_atom_site_label_1
_geom_angle_atom_site_label_2
_geom_angle_atom_site_label_3
_geom_angle_site_symmetry_1
_geom_angle_site_symmetry_3
_geom_angle
_geom_angle_publ_flag
S2A Ni1A S2A 2_566 . 180.0 yes
S2A Ni1A S1A 2_566 2_566 79.42(3) yes
S2A Ni1A S1A . 2_566 100.58(3) yes
S2A Ni1A S1A 2_566 . 100.58(3) yes
S2A Ni1A S1A . . 79.42(3) yes
S1A Ni1A S1A 2_566 . 180.0 yes
S2B Ni1B S2B . 2_557 180.0 yes
S2B Ni1B S1B . . 79.39(3) yes
S2B Ni1B S1B 2_557 . 100.61(3) yes
S2B Ni1B S1B . 2_557 100.61(3) yes
S2B Ni1B S1B 2_557 2_557 79.39(3) yes
S1B Ni1B S1B . 2_557 180.0 yes
C1A N1A C5A . . 121.0(3) ?
C1A N1A C2A . . 121.1(3) ?
C5A N1A C2A . . 117.9(3) ?
C1B N1B C5B . . 121.4(3) ?
C1B N1B C2B . . 121.8(3) ?
C5B N1B C2B . . 116.7(3) ?
C1A S1A Ni1A . . 85.33(10) ?
C1A S2A Ni1A . . 85.29(11) ?
C1B S2B Ni1B . . 85.35(11) ?
C1B S1B Ni1B . . 85.12(11) ?
N1A C1A S1A . . 125.6(2) ?
N1A C1A S2A . . 124.5(2) ?
S1A C1A S2A . . 109.91(16) ?
N1A C2A C3A . . 113.4(3) ?
C4A C3A C2A . . 114.1(4) ?
N1A C5A C6AA . . 114.4(5) ?
N1A C5A C6A . . 111.2(5) ?
C6AA C5A C6A . . 29.1(4) ?
C7A C6A C5A . . 114.4(8) ?
C5A C6AA C7AA . . 111.7(8) ?
N1B C1B S2B . . 124.9(3) ?
N1B C1B S1B . . 125.1(3) ?
S2B C1B S1B . . 109.94(17) ?
N1B C2B C3B . . 112.6(3) ?
C2B C3B C4B . . 110.9(4) ?
N1B C5B C6B . . 112.5(3) ?
C7B C6B C5B . . 111.6(3) ?

loop_
_geom_bond_atom_site_label_1
_geom_bond_atom_site_label_2
_geom_bond_site_symmetry_2
_geom_bond_distance
_geom_bond_publ_flag
Ni1A S2A 2_566 2.1972(9) ?
Ni1A S2A . 2.1972(9) yes
Ni1A S1A 2_566 2.2033(8) ?
Ni1A S1A . 2.2033(8) yes
Ni1B S2B . 2.2012(8) yes
Ni1B S2B 2_557 2.2012(8) ?
Ni1B S1B . 2.2070(9) yes
Ni1B S1B 2_557 2.2070(9) ?
N1A C1A . 1.320(4) yes
N1A C5A . 1.469(4) yes
N1A C2A . 1.475(4) yes
N1B C1B . 1.316(4) yes
N1B C5B . 1.472(4) yes
N1B C2B . 1.475(5) yes
S1A C1A . 1.712(3) yes
S2A C1A . 1.722(3) yes
S2B C1B . 1.718(3) yes
S1B C1B . 1.720(3) yes
C2A C3A . 1.513(5) ?
C3A C4A . 1.459(7) ?
C5A C6AA . 1.508(9) ?
C5A C6A . 1.553(10) ?
C6A C7A . 1.514(11) ?
C6AA C7AA . 1.510(10) ?
C2B C3B . 1.513(6) ?
C3B C4B . 1.519(6) ?
C5B C6B . 1.505(5) ?
C6B C7B . 1.504(5) ?

loop_
_geom_hbond_atom_site_label_D
_geom_hbond_atom_site_label_H
_geom_hbond_atom_site_label_A
_geom_hbond_site_symmetry_A
_geom_hbond_distance_DH
_geom_hbond_distance_HA
_geom_hbond_distance_DA
_geom_hbond_angle_DHA
_geom_hbond_publ_flag
C2B H2BB S1B 1_555 0.97 2.62 3.087(4) 109 no
C2A H2AB S1A 1_555 0.97 2.56 3.082(4) 114 no
C5A H5AB S2A 1_555 0.97 2.52 3.058(4) 114 no
C5B H5BB S2B 1_555 0.97 2.62 3.071(4) 108 no

loop_
_geom_torsion_atom_site_label_1
_geom_torsion_atom_site_label_2
_geom_torsion_atom_site_label_3
_geom_torsion_atom_site_label_4
_geom_torsion_site_symmetry_1
_geom_torsion
S2A Ni1A S1A C1A 2_566 178.63(10)
S2A Ni1A S1A C1A . -1.37(10)
S1A Ni1A S2A C1A 2_566 -178.64(10)
S1A Ni1A S2A C1A . 1.36(10)
S1B Ni1B S2B C1B . 2.90(11)
S1B Ni1B S2B C1B 2_557 -177.10(11)
S2B Ni1B S1B C1B . -2.90(11)
S2B Ni1B S1B C1B 2_557 177.10(11)
C5A N1A C1A S1A . 174.4(2)
C2A N1A C1A S1A . -3.7(4)
C5A N1A C1A S2A . -4.9(4)
C2A N1A C1A S2A . 177.0(2)
Ni1A S1A C1A N1A . -177.5(3)
Ni1A S1A C1A S2A . 1.82(13)
Ni1A S2A C1A N1A . 177.5(2)
Ni1A S2A C1A S1A . -1.83(13)
C1A N1A C2A C3A . -105.5(4)
C5A N1A C2A C3A . 76.4(4)
N1A C2A C3A C4A . 63.5(5)
C1A N1A C5A C6AA . -75.7(5)
C2A N1A C5A C6AA . 102.4(5)
C1A N1A C5A C6A . -107.1(5)
C2A N1A C5A C6A . 71.0(6)
N1A C5A C6A C7A . 51.9(13)
C6AA C5A C6A C7A . -50.6(12)
N1A C5A C6AA C7AA . -60.2(10)
C6A C5A C6AA C7AA . 29.7(10)
C5B N1B C1B S2B . -1.2(4)
C2B N1B C1B S2B . -179.0(3)
C5B N1B C1B S1B . 177.2(2)
C2B N1B C1B S1B . -0.5(5)
Ni1B S2B C1B N1B . 174.7(3)
Ni1B S2B C1B S1B . -3.89(15)
Ni1B S1B C1B N1B . -174.7(3)
Ni1B S1B C1B S2B . 3.88(14)
C1B N1B C2B C3B . -97.6(4)
C5B N1B C2B C3B . 84.5(4)
N1B C2B C3B C4B . -179.4(3)
C1B N1B C5B C6B . -93.6(4)
C2B N1B C5B C6B . 84.3(4)
N1B C5B C6B C7B . -175.4(3)
